data_7251370
loop_
_publ_author_name
'Kumar, Satyanand'
'Kumar, Ravi'
'Mishra, Rakesh K.'
'Awasthi, Satish Kumar'

_publ_section_title
;
 Exploring weak noncovalent interactions in a few halo-substituted
 quinolones.
;
_journal_issue 44
_journal_name_full 'RSC advances'
_journal_page_first 37216
_journal_page_last 37225
_journal_paper_doi 10.1039/d5ra03605d
_journal_volume 15
_journal_year 2025
_chemical_formula_moiety 'C10 H5 Cl F N O3'
_chemical_formula_sum 'C10 H5 Cl F N O3'
_chemical_formula_weight 241.60
_chemical_name_common QUINOLONE
_space_group_IT_number 14
_space_group_name_Hall '-P 2yn'
_space_group_name_H-M_alt 'P 1 21/n 1'
_symmetry_cell_setting monoclinic
_symmetry_space_group_name_H-M 'P 1 21/n 1'
_atom_sites_solution_hydrogens geom
_atom_sites_solution_primary direct
_atom_sites_solution_secondary difmap
_audit_creation_method SHELXL-97
_audit_update_record
;
2016-01-13 deposited with the CCDC.	2025-09-09 downloaded from the CCDC.
;
_cell_angle_alpha 90.000(14)
_cell_angle_beta 97.441(14)
_cell_angle_gamma 90.000(14)
_cell_formula_units_Z 4
_cell_length_a 6.2910(11)
_cell_length_b 8.2326(14)
_cell_length_c 17.968(3)
_cell_measurement_reflns_used 3562
_cell_measurement_temperature 293(2)
_cell_measurement_theta_max 33.300
_cell_measurement_theta_min 0.890
_cell_volume 922.7(3)
_computing_structure_refinement 'SHELXL-97 (Sheldrick, 1997)'
_computing_structure_solution 'SHELXS-97 (Sheldrick, 1990)'
_diffrn_ambient_temperature 293(2)
_diffrn_measured_fraction_theta_full 1.000
_diffrn_measured_fraction_theta_max 1.000
_diffrn_measurement_device_type 'OXFORD DIFFRACTION XCALIBUR SAPPHIRE3'
_diffrn_measurement_method \W
_diffrn_radiation_monochromator graphite
_diffrn_radiation_source 'fine-focus sealed tube'
_diffrn_radiation_type MoK\a
_diffrn_radiation_wavelength 0.71073
_diffrn_reflns_av_R_equivalents 0.0598
_diffrn_reflns_av_sigmaI/netI 0.0714
_diffrn_reflns_limit_h_max 9
_diffrn_reflns_limit_h_min -8
_diffrn_reflns_limit_k_max 12
_diffrn_reflns_limit_k_min -10
_diffrn_reflns_limit_l_max 27
_diffrn_reflns_limit_l_min -24
_diffrn_reflns_number 7104
_diffrn_reflns_theta_full 33.300
_diffrn_reflns_theta_max 33.30
_diffrn_reflns_theta_min 3.32
_diffrn_standards_decay_% numb
_diffrn_standards_interval_count numb
_diffrn_standards_interval_time numb
_diffrn_standards_number numb
_exptl_absorpt_coefficient_mu 0.418
_exptl_absorpt_correction_T_max 0.963
_exptl_absorpt_correction_T_min 0.914
_exptl_absorpt_correction_type multi-scan
_exptl_absorpt_process_details '(CrysAlis PRO; Oxford Diffraction, 2009)'
_exptl_crystal_colour colourless
_exptl_crystal_density_diffrn 1.739
_exptl_crystal_density_method 'not measured'
_exptl_crystal_description niddle
_exptl_crystal_F_000 488.0
_exptl_crystal_size_max 0.28
_exptl_crystal_size_mid 0.18
_exptl_crystal_size_min 0.09
_refine_diff_density_max 0.301
_refine_diff_density_min -0.270
_refine_diff_density_rms 0.070
_refine_ls_extinction_method none
_refine_ls_goodness_of_fit_ref 0.912
_refine_ls_hydrogen_treatment mixed
_refine_ls_matrix_type full
_refine_ls_number_parameters 145
_refine_ls_number_reflns 3562
_refine_ls_number_restraints 0
_refine_ls_restrained_S_all 0.912
_refine_ls_R_factor_all 0.1107
_refine_ls_R_factor_gt 0.0631
_refine_ls_shift/su_max 0.000
_refine_ls_shift/su_mean 0.000
_refine_ls_structure_factor_coef Fsqd
_refine_ls_weighting_details 'calc w=1/[\s^2^(Fo^2^)+(0.1353P)^2^+0.0000P] where P=(Fo^2^+2Fc^2^)/3'
_refine_ls_weighting_scheme calc
_refine_ls_wR_factor_gt 0.1667
_refine_ls_wR_factor_ref 0.2262
_reflns_number_gt 1261
_reflns_number_total 2152
_reflns_threshold_expression >2sigma(I)
_cod_data_source_file d5ra03605d2.cif
_cod_data_source_block 12
_cod_original_cell_volume 922.8(3)
_cod_original_sg_symbol_H-M 'P 21/n'
_cod_database_code 7251370

loop_
_symmetry_equiv_pos_as_xyz
'x, y, z'
'-x+1/2, y+1/2, -z+1/2'
'-x, -y, -z'
'x-1/2, -y-1/2, z-1/2'

loop_
_atom_site_label
_atom_site_type_symbol
_atom_site_fract_x
_atom_site_fract_y
_atom_site_fract_z
_atom_site_U_iso_or_equiv
_atom_site_adp_type
_atom_site_occupancy
_atom_site_symmetry_multiplicity
_atom_site_calc_flag
_atom_site_refinement_flags
_atom_site_disorder_assembly
_atom_site_disorder_group
Cl1 Cl 0.26299(19) 0.06818(11) 0.41058(5) 0.0688(5) Uani 1 1 d . . .
F1 F 0.6979(4) 0.1908(3) 0.38273(11) 0.0667(7) Uani 1 1 d . . .
O3 O 0.9052(4) 0.5075(3) 0.60339(12) 0.0467(7) Uani 1 1 d . . .
O1 O 0.5796(4) 0.6680(3) 0.80136(14) 0.0567(8) Uani 1 1 d . . .
N1 N 0.2949(5) 0.3529(3) 0.66154(15) 0.0456(8) Uani 1 1 d . . .
H1 H 0.1748 0.3097 0.6688 0.055 Uiso 1 1 calc R . .
O2 O 0.8858(4) 0.6495(3) 0.72832(14) 0.0580(8) Uani 1 1 d . . .
H2 H 0.9078 0.6003 0.6904 0.087 Uiso 1 1 calc R . .
C3 C 0.7142(6) 0.4639(3) 0.62061(18) 0.0387(8) Uani 1 1 d . . .
C2 C 0.5898(5) 0.5102(4) 0.68946(17) 0.0384(8) Uani 1 1 d . . .
C6 C 0.6009(7) 0.2301(4) 0.45165(18) 0.0478(10) Uani 1 1 d . . .
C10 C 0.6811(6) 0.6160(4) 0.74401(19) 0.0445(10) Uani 1 1 d . . .
C9 C 0.3970(6) 0.3115(4) 0.59193(18) 0.0397(9) Uani 1 1 d . . .
C5 C 0.7091(6) 0.3215(4) 0.49859(18) 0.0438(9) Uani 1 1 d . . .
H5 H 0.8430 0.3610 0.4908 0.053 Uiso 1 1 calc R . .
C8 C 0.2874(6) 0.2168(4) 0.54286(18) 0.0481(10) Uani 1 1 d . . .
H8 H 0.1546 0.1747 0.5502 0.058 Uiso 1 1 calc R . .
C1 C 0.3868(6) 0.4499(4) 0.70777(19) 0.0423(9) Uani 1 1 d . . .
H1A H 0.3299 0.4813 0.7508 0.051 Uiso 1 1 calc R . .
C7 C 0.3911(6) 0.1800(4) 0.47318(19) 0.0485(11) Uani 1 1 d . . .
C4 C 0.6064(5) 0.3640(4) 0.56958(17) 0.0385(9) Uani 1 1 d . . .

loop_
_atom_site_aniso_label
_atom_site_aniso_U_11
_atom_site_aniso_U_22
_atom_site_aniso_U_33
_atom_site_aniso_U_23
_atom_site_aniso_U_13
_atom_site_aniso_U_12
Cl1 0.0780(10) 0.0532(6) 0.0635(7) -0.0038(4) -0.0349(6) -0.0067(5)
F1 0.0743(19) 0.0745(15) 0.0471(13) -0.0136(10) -0.0085(12) 0.0014(13)
O3 0.0305(15) 0.0535(13) 0.0521(14) -0.0016(11) -0.0104(11) -0.0065(11)
O1 0.0458(17) 0.0638(16) 0.0539(15) -0.0130(12) -0.0177(13) 0.0103(13)
N1 0.0261(16) 0.0508(16) 0.0558(18) 0.0026(13) -0.0102(14) -0.0064(13)
O2 0.0411(17) 0.0674(17) 0.0601(16) -0.0146(12) -0.0148(13) -0.0057(13)
C3 0.032(2) 0.0320(15) 0.0484(18) 0.0057(13) -0.0111(15) -0.0007(13)
C2 0.0260(18) 0.0387(16) 0.0463(18) 0.0027(13) -0.0114(14) 0.0035(13)
C6 0.061(3) 0.0382(17) 0.0408(19) -0.0030(14) -0.0082(18) 0.0081(17)
C10 0.041(2) 0.0429(17) 0.044(2) -0.0015(14) -0.0130(17) 0.0060(15)
C9 0.032(2) 0.0399(16) 0.0427(18) 0.0066(13) -0.0110(15) 0.0036(13)
C5 0.040(2) 0.0401(17) 0.047(2) 0.0025(14) -0.0102(16) 0.0014(15)
C8 0.038(2) 0.0410(18) 0.058(2) 0.0024(14) -0.0219(18) -0.0037(14)
C1 0.033(2) 0.0492(18) 0.0413(18) -0.0012(14) -0.0090(15) 0.0019(15)
C7 0.050(2) 0.0362(16) 0.051(2) -0.0022(14) -0.0239(18) 0.0034(15)
C4 0.034(2) 0.0356(15) 0.0423(18) 0.0010(13) -0.0092(15) 0.0022(13)

loop_
_atom_type_symbol
_atom_type_description
_atom_type_scat_dispersion_real
_atom_type_scat_dispersion_imag
_atom_type_scat_source
C C 0.0033 0.0016 'International Tables Vol C Tables 4.2.6.8 and 6.1.1.4'
H H 0.0000 0.0000 'International Tables Vol C Tables 4.2.6.8 and 6.1.1.4'
N N 0.0061 0.0033 'International Tables Vol C Tables 4.2.6.8 and 6.1.1.4'
F F 0.0171 0.0103 'International Tables Vol C Tables 4.2.6.8 and 6.1.1.4'
Cl Cl 0.1484 0.1585 'International Tables Vol C Tables 4.2.6.8 and 6.1.1.4'
O O 0.0106 0.0060 'International Tables Vol C Tables 4.2.6.8 and 6.1.1.4'

loop_
_geom_angle_atom_site_label_1
_geom_angle_atom_site_label_2
_geom_angle_atom_site_label_3
_geom_angle
_geom_angle_site_symmetry_1
_geom_angle_site_symmetry_3
_geom_angle_publ_flag
C1 N1 C9 119.1(3) . . ?
C1 N1 H1 120.4 . . ?
C9 N1 H1 120.5 . . ?
C10 O2 H2 109.5 . . ?
O3 C3 C4 113.4(3) . . ?
O3 C3 C2 131.8(3) . . ?
C4 C3 C2 114.8(3) . . ?
C10 C2 C1 110.7(3) . . ?
C10 C2 C3 120.1(3) . . ?
C1 C2 C3 129.1(3) . . ?
C5 C6 F1 116.3(4) . . ?
C5 C6 C7 114.4(3) . . ?
F1 C6 C7 129.3(3) . . ?
O1 C10 C2 123.2(4) . . ?
O1 C10 O2 129.6(3) . . ?
C2 C10 O2 107.1(3) . . ?
C8 C9 C4 113.5(3) . . ?
C8 C9 N1 116.6(3) . . ?
C4 C9 N1 129.9(3) . . ?
C6 C5 C4 116.1(4) . . ?
C6 C5 H5 121.9 . . ?
C4 C5 H5 121.9 . . ?
C9 C8 C7 115.6(3) . . ?
C9 C8 H8 122.2 . . ?
C7 C8 H8 122.2 . . ?
N1 C1 C2 114.7(4) . . ?
N1 C1 H1A 122.7 . . ?
C2 C1 H1A 122.7 . . ?
C6 C7 C8 130.8(3) . . ?
C6 C7 Cl1 111.3(3) . . ?
C8 C7 Cl1 117.9(3) . . ?
C3 C4 C9 112.2(3) . . ?
C3 C4 C5 118.3(3) . . ?
C9 C4 C5 129.5(3) . . ?

loop_
_geom_bond_atom_site_label_1
_geom_bond_atom_site_label_2
_geom_bond_distance
_geom_bond_site_symmetry_2
_geom_bond_publ_flag
Cl1 C7 1.590(3) . ?
F1 C6 1.485(5) . ?
O3 C3 1.328(4) . ?
O1 C10 1.350(4) . ?
N1 C1 1.240(4) . ?
N1 C9 1.517(5) . ?
N1 H1 0.8600 . ?
O2 C10 1.381(5) . ?
O2 H2 0.8200 . ?
C3 C4 1.348(4) . ?
C3 C2 1.594(5) . ?
C2 C10 1.380(4) . ?
C2 C1 1.447(5) . ?
C6 C5 1.262(4) . ?
C6 C7 1.481(6) . ?
C9 C8 1.305(4) . ?
C9 C4 1.490(5) . ?
C5 C4 1.543(5) . ?
C5 H5 0.9300 . ?
C8 C7 1.515(5) . ?
C8 H8 0.9300 . ?
C1 H1A 0.9300 . ?

loop_
_geom_torsion_atom_site_label_1
_geom_torsion_atom_site_label_2
_geom_torsion_atom_site_label_3
_geom_torsion_atom_site_label_4
_geom_torsion
_geom_torsion_site_symmetry_1
_geom_torsion_site_symmetry_2
_geom_torsion_site_symmetry_3
_geom_torsion_site_symmetry_4
_geom_torsion_publ_flag
O3 C3 C2 C10 1.1(5) . . . . ?
C4 C3 C2 C10 -177.9(3) . . . . ?
O3 C3 C2 C1 -175.4(3) . . . . ?
C4 C3 C2 C1 5.6(4) . . . . ?
C1 C2 C10 O1 -7.0(4) . . . . ?
C3 C2 C10 O1 175.9(3) . . . . ?
C1 C2 C10 O2 171.6(2) . . . . ?
C3 C2 C10 O2 -5.6(4) . . . . ?
C1 N1 C9 C8 -175.9(3) . . . . ?
C1 N1 C9 C4 3.5(5) . . . . ?
F1 C6 C5 C4 179.2(2) . . . . ?
C7 C6 C5 C4 0.3(4) . . . . ?
C4 C9 C8 C7 -0.6(4) . . . . ?
N1 C9 C8 C7 178.9(2) . . . . ?
C9 N1 C1 C2 -1.5(4) . . . . ?
C10 C2 C1 N1 -179.6(3) . . . . ?
C3 C2 C1 N1 -2.8(5) . . . . ?
C5 C6 C7 C8 -1.7(5) . . . . ?
F1 C6 C7 C8 179.7(3) . . . . ?
C5 C6 C7 Cl1 178.9(2) . . . . ?
F1 C6 C7 Cl1 0.2(4) . . . . ?
C9 C8 C7 C6 1.8(5) . . . . ?
C9 C8 C7 Cl1 -178.7(2) . . . . ?
O3 C3 C4 C9 177.6(2) . . . . ?
C2 C3 C4 C9 -3.3(4) . . . . ?
O3 C3 C4 C5 -2.9(4) . . . . ?
C2 C3 C4 C5 176.2(2) . . . . ?
C8 C9 C4 C3 178.9(3) . . . . ?
N1 C9 C4 C3 -0.5(4) . . . . ?
C8 C9 C4 C5 -0.5(5) . . . . ?
N1 C9 C4 C5 -179.9(3) . . . . ?
C6 C5 C4 C3 -178.7(3) . . . . ?
C6 C5 C4 C9 0.7(5) . . . . ?
